data_4072694
loop_
_publ_author_name
'Fei, Zhaofu'
'Zhao, Dongbin'
'Pieraccini, Daniela'
'Ang, Wee Han'
'Geldbach, Tilmann J.'
'Scopelliti, Rosario'
'Chiappe, Cinzia'
'Dyson, Paul J.'

_publ_section_title
;
 Development of Nitrile-Functionalized Ionic Liquids for C&#x2212;C
 Coupling Reactions:&#x00A0; Implication of Carbene and Nanoparticle
 Catalysts
;
_journal_issue 7
_journal_name_full Organometallics
_journal_page_first 1588
_journal_paper_doi 10.1021/om060950e
_journal_volume 26
_journal_year 2007
_chemical_formula_sum 'C22 H30 Cl4 N8 Pd'
_chemical_formula_weight 654.74
_chemical_name_systematic
; 
 ? 
;
_space_group_IT_number 2
_symmetry_cell_setting triclinic
_symmetry_space_group_name_Hall '-P 1'
_symmetry_space_group_name_H-M 'P -1'
_atom_sites_solution_hydrogens geom
_atom_sites_solution_primary direct
_atom_sites_solution_secondary difmap
_audit_creation_method SHELXL-97
_cell_angle_alpha 90.517(8)
_cell_angle_beta 107.260(8)
_cell_angle_gamma 113.689(7)
_cell_formula_units_Z 1
_cell_length_a 8.3363(7)
_cell_length_b 8.8898(6)
_cell_length_c 10.6673(11)
_cell_measurement_reflns_used 3287
_cell_measurement_temperature 140(2)
_cell_measurement_theta_max 29.1843
_cell_measurement_theta_min 2.5641
_cell_volume 683.85(12)
_computing_cell_refinement 'Oxford Diffraction CrysAlis RED'
_computing_data_collection 'Oxford Diffraction CrysAlis CCD'
_computing_data_reduction 'Oxford Diffraction CrysAlis RED'
_computing_molecular_graphics 'Bruker SHELXTL'
_computing_publication_material 'Bruker SHELXTL'
_computing_structure_refinement 'SHELXL-97 (Sheldrick, 1997)'
_computing_structure_solution 'SHELXS-97 (Sheldrick, 1990)'
_diffrn_ambient_temperature 140(2)
_diffrn_measured_fraction_theta_full 0.872
_diffrn_measured_fraction_theta_max 0.872
_diffrn_measurement_device_type 'Oxford Diffraction KM4/Sapphire CCD'
_diffrn_measurement_method 'phi and omega scans'
_diffrn_radiation_monochromator graphite
_diffrn_radiation_source 'fine-focus sealed tube'
_diffrn_radiation_type MoK\a
_diffrn_radiation_wavelength 0.71073
_diffrn_reflns_av_R_equivalents 0.0273
_diffrn_reflns_av_sigmaI/netI 0.0302
_diffrn_reflns_limit_h_max 9
_diffrn_reflns_limit_h_min -9
_diffrn_reflns_limit_k_max 10
_diffrn_reflns_limit_k_min -10
_diffrn_reflns_limit_l_max 12
_diffrn_reflns_limit_l_min -12
_diffrn_reflns_number 4088
_diffrn_reflns_theta_full 25.02
_diffrn_reflns_theta_max 25.02
_diffrn_reflns_theta_min 3.46
_exptl_absorpt_coefficient_mu 1.097
_exptl_absorpt_correction_type none
_exptl_crystal_colour orange
_exptl_crystal_density_diffrn 1.590
_exptl_crystal_density_method 'not measured'
_exptl_crystal_F_000 332
_exptl_crystal_size_max 0.11
_exptl_crystal_size_mid 0.08
_exptl_crystal_size_min 0.08
_refine_diff_density_max 0.500
_refine_diff_density_min -0.934
_refine_diff_density_rms 0.073
_refine_ls_extinction_method none
_refine_ls_goodness_of_fit_ref 0.992
_refine_ls_hydrogen_treatment constr
_refine_ls_matrix_type full
_refine_ls_number_parameters 160
_refine_ls_number_reflns 2114
_refine_ls_number_restraints 0
_refine_ls_restrained_S_all 0.992
_refine_ls_R_factor_all 0.0276
_refine_ls_R_factor_gt 0.0245
_refine_ls_shift/su_max 0.000
_refine_ls_shift/su_mean 0.000
_refine_ls_structure_factor_coef Fsqd
_refine_ls_weighting_details 'calc w=1/[\s^2^(Fo^2^)+(0.0451P)^2^+0.0000P] where P=(Fo^2^+2Fc^2^)/3'
_refine_ls_weighting_scheme calc
_refine_ls_wR_factor_gt 0.0630
_refine_ls_wR_factor_ref 0.0641
_reflns_number_gt 1911
_reflns_number_total 2114
_reflns_threshold_expression >2sigma(I)
_cod_data_source_file om060950esi20061016_050010.cif
_cod_data_source_block 4d_pd81
_cod_depositor_comments
;
The following automatic conversions were performed:

'_symmetry_cell_setting' value 'Triclinic' changed to 'triclinic'
according to /home/saulius/struct/CIF-dictionaries/cif_core.dic
dictionary named 'cif_core.dic' version 2.4.1 from 2010-06-29.

Automatic conversion script
Id: cif_fix_values 1715 2011-07-08 13:25:40Z adriana 
;
_cod_original_cell_volume 683.85(10)
_cod_original_sg_symbol_H-M P-1
_cod_database_code 4072694

loop_
_symmetry_equiv_pos_as_xyz
'x, y, z'
'-x, -y, -z'

loop_
_atom_site_label
_atom_site_type_symbol
_atom_site_fract_x
_atom_site_fract_y
_atom_site_fract_z
_atom_site_U_iso_or_equiv
_atom_site_adp_type
_atom_site_occupancy
_atom_site_symmetry_multiplicity
_atom_site_calc_flag
_atom_site_refinement_flags
Pd1 Pd 0.0000 0.0000 1.0000 0.01273(11) Uani 1 2 d S
Cl1 Cl 0.13238(9) 0.09302(7) 0.83732(6) 0.01948(17) Uani 1 1 d .
Cl2 Cl 0.20614(10) 0.25069(7) 1.13475(6) 0.02279(18) Uani 1 1 d .
N2 N 0.2985(3) 0.5457(2) 0.7665(2) 0.0149(5) Uani 1 1 d .
N1 N 0.2465(3) 0.6524(2) 0.9259(2) 0.0171(5) Uani 1 1 d .
N3 N 0.3234(4) 0.6452(3) 1.4112(3) 0.0333(6) Uani 1 1 d .
N4 N 0.2547(4) -0.0094(3) 0.5553(2) 0.0269(6) Uani 1 1 d .
C6 C 0.3573(4) 0.8451(3) 1.1343(3) 0.0180(6) Uani 1 1 d .
H6A H 0.3566 0.9355 1.0809 0.022 Uiso 1 1 calc R
H6B H 0.4824 0.8470 1.1589 0.022 Uiso 1 1 calc R
C1 C 0.2791(4) 0.5279(3) 0.8863(2) 0.0157(6) Uani 1 1 d .
H1 H 0.2872 0.4409 0.9352 0.019 Uiso 1 1 calc R
C5 C 0.3150(4) 0.8746(3) 1.2614(3) 0.0207(6) Uani 1 1 d .
H5A H 0.4073 0.9850 1.3115 0.025 Uiso 1 1 calc R
H5B H 0.1910 0.8752 1.2362 0.025 Uiso 1 1 calc R
C9 C 0.1887(4) 0.2393(3) 0.4658(3) 0.0210(6) Uani 1 1 d .
H9A H 0.0783 0.1960 0.3848 0.025 Uiso 1 1 calc R
H9B H 0.2951 0.3153 0.4405 0.025 Uiso 1 1 calc R
C11 C 0.3313(4) 0.4343(3) 0.6838(3) 0.0165(6) Uani 1 1 d .
H11A H 0.3667 0.3555 0.7375 0.020 Uiso 1 1 calc R
H11B H 0.4342 0.5003 0.6510 0.020 Uiso 1 1 calc R
C8 C 0.2267(4) 0.0999(3) 0.5162(3) 0.0188(6) Uani 1 1 d .
C10 C 0.1546(4) 0.3383(3) 0.5661(3) 0.0177(6) Uani 1 1 d .
H10A H 0.1092 0.4173 0.5211 0.021 Uiso 1 1 calc R
H10B H 0.0574 0.2610 0.5992 0.021 Uiso 1 1 calc R
C4 C 0.3191(4) 0.7469(3) 1.3472(3) 0.0226(6) Uani 1 1 d .
C3 C 0.2765(4) 0.6861(3) 0.7284(3) 0.0202(6) Uani 1 1 d .
H3 H 0.2834 0.7283 0.6477 0.024 Uiso 1 1 calc R
C2 C 0.2431(4) 0.7526(3) 0.8275(3) 0.0204(6) Uani 1 1 d .
H2 H 0.2215 0.8496 0.8290 0.024 Uiso 1 1 calc R
C7 C 0.2146(4) 0.6791(3) 1.0520(3) 0.0188(6) Uani 1 1 d .
H7A H 0.2203 0.5886 1.1039 0.023 Uiso 1 1 calc R
H7B H 0.0890 0.6751 1.0322 0.023 Uiso 1 1 calc R

loop_
_atom_site_aniso_label
_atom_site_aniso_U_11
_atom_site_aniso_U_22
_atom_site_aniso_U_33
_atom_site_aniso_U_23
_atom_site_aniso_U_13
_atom_site_aniso_U_12
Pd1 0.01447(18) 0.01076(15) 0.01363(16) 0.00302(10) 0.00607(12) 0.00494(11)
Cl1 0.0268(4) 0.0155(3) 0.0215(3) 0.0063(3) 0.0154(3) 0.0089(3)
Cl2 0.0267(4) 0.0152(3) 0.0168(3) -0.0001(3) 0.0056(3) 0.0006(3)
N2 0.0174(13) 0.0115(10) 0.0158(11) 0.0023(8) 0.0061(10) 0.0057(9)
N1 0.0204(13) 0.0138(10) 0.0171(11) 0.0017(9) 0.0073(10) 0.0064(9)
N3 0.0425(18) 0.0307(14) 0.0315(14) 0.0100(12) 0.0199(13) 0.0147(13)
N4 0.0255(15) 0.0194(12) 0.0334(14) -0.0006(11) 0.0090(12) 0.0076(11)
C6 0.0193(16) 0.0163(13) 0.0177(13) 0.0018(10) 0.0045(12) 0.0078(11)
C1 0.0167(15) 0.0134(12) 0.0172(13) 0.0028(10) 0.0060(12) 0.0064(11)
C5 0.0236(17) 0.0200(13) 0.0192(14) 0.0009(11) 0.0073(13) 0.0098(12)
C9 0.0284(18) 0.0181(13) 0.0166(13) 0.0029(11) 0.0098(13) 0.0084(12)
C11 0.0201(15) 0.0136(12) 0.0185(13) 0.0027(10) 0.0085(12) 0.0082(11)
C8 0.0154(16) 0.0187(14) 0.0174(13) -0.0042(11) 0.0055(12) 0.0024(12)
C10 0.0194(16) 0.0165(12) 0.0182(13) 0.0031(10) 0.0069(12) 0.0079(11)
C4 0.0224(17) 0.0249(15) 0.0198(14) -0.0012(12) 0.0099(13) 0.0074(13)
C3 0.0240(17) 0.0143(12) 0.0207(14) 0.0048(10) 0.0066(12) 0.0071(12)
C2 0.0264(17) 0.0144(12) 0.0219(14) 0.0044(11) 0.0073(13) 0.0104(12)
C7 0.0210(16) 0.0173(13) 0.0190(14) 0.0021(11) 0.0099(12) 0.0068(12)

loop_
_atom_type_symbol
_atom_type_description
_atom_type_scat_dispersion_real
_atom_type_scat_dispersion_imag
_atom_type_scat_source
C C 0.0033 0.0016 'International Tables Vol C Tables 4.2.6.8 and 6.1.1.4'
H H 0.0000 0.0000 'International Tables Vol C Tables 4.2.6.8 and 6.1.1.4'
N N 0.0061 0.0033 'International Tables Vol C Tables 4.2.6.8 and 6.1.1.4'
Cl Cl 0.1484 0.1585 'International Tables Vol C Tables 4.2.6.8 and 6.1.1.4'
Pd Pd -0.9988 1.0072 'International Tables Vol C Tables 4.2.6.8 and 6.1.1.4'

loop_
_geom_angle_atom_site_label_1
_geom_angle_atom_site_label_2
_geom_angle_atom_site_label_3
_geom_angle
_geom_angle_site_symmetry_1
_geom_angle_site_symmetry_3
Cl1 Pd1 Cl1 180.000(1) 2_557 .
Cl1 Pd1 Cl2 88.67(2) 2_557 2_557
Cl1 Pd1 Cl2 91.33(2) . 2_557
Cl1 Pd1 Cl2 91.33(2) 2_557 .
Cl1 Pd1 Cl2 88.67(2) . .
Cl2 Pd1 Cl2 180.00(2) 2_557 .
C1 N2 C3 108.4(2) . .
C1 N2 C11 127.3(2) . .
C3 N2 C11 124.2(2) . .
C1 N1 C2 108.5(2) . .
C1 N1 C7 126.5(2) . .
C2 N1 C7 125.0(2) . .
C7 C6 C5 110.8(2) . .
C7 C6 H6A 109.5 . .
C5 C6 H6A 109.5 . .
C7 C6 H6B 109.5 . .
C5 C6 H6B 109.5 . .
H6A C6 H6B 108.1 . .
N1 C1 N2 108.7(2) . .
N1 C1 H1 125.6 . .
N2 C1 H1 125.6 . .
C4 C5 C6 112.3(2) . .
C4 C5 H5A 109.2 . .
C6 C5 H5A 109.2 . .
C4 C5 H5B 109.2 . .
C6 C5 H5B 109.2 . .
H5A C5 H5B 107.9 . .
C8 C9 C10 113.7(2) . .
C8 C9 H9A 108.8 . .
C10 C9 H9A 108.8 . .
C8 C9 H9B 108.8 . .
C10 C9 H9B 108.8 . .
H9A C9 H9B 107.7 . .
N2 C11 C10 109.5(2) . .
N2 C11 H11A 109.8 . .
C10 C11 H11A 109.8 . .
N2 C11 H11B 109.8 . .
C10 C11 H11B 109.8 . .
H11A C11 H11B 108.2 . .
N4 C8 C9 179.4(3) . .
C11 C10 C9 111.8(2) . .
C11 C10 H10A 109.3 . .
C9 C10 H10A 109.3 . .
C11 C10 H10B 109.3 . .
C9 C10 H10B 109.3 . .
H10A C10 H10B 107.9 . .
N3 C4 C5 177.9(3) . .
C2 C3 N2 107.3(2) . .
C2 C3 H3 126.4 . .
N2 C3 H3 126.4 . .
C3 C2 N1 107.1(2) . .
C3 C2 H2 126.5 . .
N1 C2 H2 126.5 . .
N1 C7 C6 111.8(2) . .
N1 C7 H7A 109.3 . .
C6 C7 H7A 109.3 . .
N1 C7 H7B 109.3 . .
C6 C7 H7B 109.3 . .
H7A C7 H7B 107.9 . .

loop_
_geom_bond_atom_site_label_1
_geom_bond_atom_site_label_2
_geom_bond_distance
_geom_bond_site_symmetry_2
Pd1 Cl1 2.3113(6) 2_557
Pd1 Cl1 2.3113(6) .
Pd1 Cl2 2.3205(7) 2_557
Pd1 Cl2 2.3205(7) .
N2 C1 1.339(3) .
N2 C3 1.380(3) .
N2 C11 1.476(3) .
N1 C1 1.333(3) .
N1 C2 1.384(3) .
N1 C7 1.481(3) .
N3 C4 1.143(4) .
N4 C8 1.143(4) .
C6 C7 1.520(4) .
C6 C5 1.543(3) .
C6 H6A 0.9900 .
C6 H6B 0.9900 .
C1 H1 0.9500 .
C5 C4 1.470(4) .
C5 H5A 0.9900 .
C5 H5B 0.9900 .
C9 C8 1.467(4) .
C9 C10 1.538(3) .
C9 H9A 0.9900 .
C9 H9B 0.9900 .
C11 C10 1.532(4) .
C11 H11A 0.9900 .
C11 H11B 0.9900 .
C10 H10A 0.9900 .
C10 H10B 0.9900 .
C3 C2 1.356(4) .
C3 H3 0.9500 .
C2 H2 0.9500 .
C7 H7A 0.9900 .
C7 H7B 0.9900 .

loop_
_geom_torsion_atom_site_label_1
_geom_torsion_atom_site_label_2
_geom_torsion_atom_site_label_3
_geom_torsion_atom_site_label_4
_geom_torsion
C2 N1 C1 N2 0.6(3)
C7 N1 C1 N2 179.3(2)
C3 N2 C1 N1 -0.3(3)
C11 N2 C1 N1 -178.3(2)
C7 C6 C5 C4 60.7(3)
C1 N2 C11 C10 107.4(3)
C3 N2 C11 C10 -70.4(3)
C10 C9 C8 N4 74(25)
N2 C11 C10 C9 171.76(19)
C8 C9 C10 C11 68.5(3)
C6 C5 C4 N3 -3(9)
C1 N2 C3 C2 -0.1(3)
C11 N2 C3 C2 178.0(2)
N2 C3 C2 N1 0.4(3)
C1 N1 C2 C3 -0.6(3)
C7 N1 C2 C3 -179.3(2)
C1 N1 C7 C6 120.7(3)
C2 N1 C7 C6 -60.8(3)
C5 C6 C7 N1 176.8(2)
